data_8104231
loop_
_publ_author_name
'Liebau, F.'

_publ_section_title
;
 \"Uber Kristallstrukturen zweier Phyllokiesels\"auren, H2 Si2 O5
;
_journal_name_full
;
Zeitschrift fuer Kristallographie, Kristallgeometrie, Kristallphysik, 
Kristallchemie (-144,1977)
;
_journal_page_first 427
_journal_page_last 449
_journal_paper_doi 10.1524/zkri.1964.120.16.427
_journal_volume 120
_journal_year 1964
_chemical_formula_sum 'H2 O5 Si2'
_chemical_name_systematic 'H2 Si2 O5'
_space_group_crystal_system orthorhombic
_space_group_IT_number 46
_space_group_name_Hall 'I 2 -2b'
_space_group_name_H-M_alt 'I b m 2'
_cell_angle_alpha 90
_cell_angle_beta 90
_cell_angle_gamma 90
_cell_formula_units_Z 4
_cell_length_a 6.12
_cell_length_b 15.4
_cell_length_c 4.96
_cell_volume 467.470
_citation_journal_id_ASTM ZEKGAX
_cod_data_source_file Liebau_ZEKGAX_1964_1532.cif
_cod_data_source_block H2O5Si2
_cod_original_cell_volume 467.4701
_cod_database_code 8104231

loop_
_space_group_symop_id
_space_group_symop_operation_xyz
1 x,y,z
2 -x,-y,z
3 x,-y+1/2,z
4 -x,y+1/2,z
5 x+1/2,y+1/2,z+1/2
6 -x+1/2,-y+1/2,z+1/2
7 x+1/2,-y+1,z+1/2
8 -x+1/2,y+1,z+1/2

loop_
_atom_site_label
_atom_site_type_symbol
_atom_site_fract_x
_atom_site_fract_y
_atom_site_fract_z
_atom_site_occupancy
_atom_site_U_iso_or_equiv
O2 O-2 0.8035 0.1141 0.7146 1 0.0
O3 O-2 0.0808 0.164 0.9651 1 0.0
Si1 Si+4 0.8896 0.0935 0 1 0.0
O1 O-2 0 0 0.8895 1 0.0
